data_4024829
loop_
_publ_author_name
'Na Fu'
'Jeffrey M. Baumes'
'Easwaran Arunkumar'
'Bruce C. Noll'
'Bradley D. Smith'

_publ_section_title
;
Squaraine Rotaxanes with Boat Conformation Macrocycles
;
_journal_name_full 'Journal of Organic Chemistry'
_journal_page_first 6462
_journal_page_last 6468
_journal_paper_doi 10.1021/jo901298n
_journal_volume 74
_journal_year 2009
_chemical_formula_moiety 'C48 H44 N2 O2, C32 H28 N4 O4, C H Cl3'
_chemical_formula_sum 'C81 H73 Cl3 N6 O6'
_chemical_formula_weight 1332.80
_chemical_name_systematic
; 
 ? 
;
_space_group_IT_number 2
_space_group_name_Hall '-P 1'
_symmetry_cell_setting triclinic
_symmetry_space_group_name_Hall '-P 1'
_symmetry_space_group_name_H-M 'P -1'
_atom_sites_solution_hydrogens geom
_atom_sites_solution_primary direct
_atom_sites_solution_secondary difmap
_audit_creation_method SHELXL-97
_cell_angle_alpha 95.972(2)
_cell_angle_beta 105.166(2)
_cell_angle_gamma 93.929(2)
_cell_formula_units_Z 2
_cell_length_a 13.5542(7)
_cell_length_b 15.7453(8)
_cell_length_c 16.3164(8)
_cell_measurement_reflns_used 9050
_cell_measurement_temperature 100(2)
_cell_measurement_theta_max 26.55
_cell_measurement_theta_min 2.18
_cell_volume 3326.0(3)
_computing_cell_refinement 'Bruker SAINT v7.53A'
_computing_data_collection 'Bruker APEX-2, v2008.3'
_computing_data_reduction 'Bruker SAINT v7.53A'
_computing_molecular_graphics 'XP (Sheldrick, 2008)'
_computing_publication_material 'XCIF (Sheldrick, 2008)/enCIFer (CCDC, 2005)'
_computing_structure_refinement 'SHELXL-97 (Sheldrick, 2008)'
_computing_structure_solution 'SHELXS-97 (Sheldrick, 2008)'
_diffrn_ambient_temperature 100(2)
_diffrn_detector_area_resol_mean 83.33
_diffrn_measured_fraction_theta_full 0.985
_diffrn_measured_fraction_theta_max 0.985
_diffrn_measurement_device_type 'Brucker d8 ApexII CCD diffractometer'
_diffrn_measurement_method '\f and \w scans'
_diffrn_radiation_monochromator graphite
_diffrn_radiation_source 'fine-focus sealed tube'
_diffrn_radiation_type MoK\a
_diffrn_radiation_wavelength 0.71073
_diffrn_reflns_av_R_equivalents 0.0282
_diffrn_reflns_av_sigmaI/netI 0.0359
_diffrn_reflns_limit_h_max 17
_diffrn_reflns_limit_h_min -16
_diffrn_reflns_limit_k_max 19
_diffrn_reflns_limit_k_min -16
_diffrn_reflns_limit_l_max 16
_diffrn_reflns_limit_l_min -20
_diffrn_reflns_number 48531
_diffrn_reflns_theta_full 26.60
_diffrn_reflns_theta_max 26.60
_diffrn_reflns_theta_min 1.30
_exptl_absorpt_coefficient_mu 0.200
_exptl_absorpt_correction_T_max 0.9803
_exptl_absorpt_correction_T_min 0.9443
_exptl_absorpt_correction_type multi-scan
_exptl_absorpt_process_details 'Sheldrick, G. M. (2008) SADABS. University of G\"ottingen, Germany.'
_exptl_crystal_colour green
_exptl_crystal_density_diffrn 1.331
_exptl_crystal_density_method 'not measured'
_exptl_crystal_description block
_exptl_crystal_F_000 1400
_exptl_crystal_size_max 0.29
_exptl_crystal_size_mid 0.20
_exptl_crystal_size_min 0.10
_refine_diff_density_max 0.490
_refine_diff_density_min -0.533
_refine_diff_density_rms 0.052
_refine_ls_extinction_method none
_refine_ls_goodness_of_fit_ref 1.023
_refine_ls_hydrogen_treatment constr
_refine_ls_matrix_type full
_refine_ls_number_parameters 865
_refine_ls_number_reflns 13723
_refine_ls_number_restraints 0
_refine_ls_restrained_S_all 1.023
_refine_ls_R_factor_all 0.0635
_refine_ls_R_factor_gt 0.0453
_refine_ls_shift/su_max 0.001
_refine_ls_shift/su_mean 0.000
_refine_ls_structure_factor_coef Fsqd
_refine_ls_weighting_details 'calc w=1/[\s^2^(Fo^2^)+(0.0475P)^2^+2.5389P] where P=(Fo^2^+2Fc^2^)/3'
_refine_ls_weighting_scheme calc
_refine_ls_wR_factor_gt 0.1081
_refine_ls_wR_factor_ref 0.1193
_reflns_number_gt 10646
_reflns_number_total 13723
_reflns_threshold_expression >2sigma(I)
_cod_data_source_file jo901298n_si_006.cif
_cod_data_source_block nf2092009_0m
_cod_original_sg_symbol_H-M P-1
_cod_database_code 4024829

loop_
_symmetry_equiv_pos_as_xyz
'x, y, z'
'-x, -y, -z'

loop_
_atom_site_label
_atom_site_type_symbol
_atom_site_fract_x
_atom_site_fract_y
_atom_site_fract_z
_atom_site_U_iso_or_equiv
_atom_site_adp_type
_atom_site_occupancy
_atom_site_symmetry_multiplicity
_atom_site_calc_flag
_atom_site_refinement_flags
_atom_site_disorder_assembly
_atom_site_disorder_group
O1 O 0.30527(10) 0.85266(8) 0.66670(8) 0.0205(3) Uani 1 1 d . . .
O2 O 0.24050(11) 0.64511(8) 0.82071(8) 0.0235(3) Uani 1 1 d . . .
O3 O 0.88219(12) 0.66173(9) 0.28662(9) 0.0299(3) Uani 1 1 d . . .
O4 O 0.62942(12) 0.42039(9) -0.11266(8) 0.0281(3) Uani 1 1 d . . .
O5 O 0.64871(10) -0.16484(8) 0.20872(8) 0.0217(3) Uani 1 1 d . . .
O6 O 0.90005(10) 0.07553(9) 0.61375(8) 0.0235(3) Uani 1 1 d . . .
N1 N 0.65054(12) -0.02096(10) 0.22188(10) 0.0211(3) Uani 1 1 d . . .
H1A H 0.6766 0.0281 0.2537 0.025 Uiso 1 1 calc R . .
N2 N 0.84554(12) 0.14742(9) 0.50005(9) 0.0178(3) Uani 1 1 d . . .
H2A H 0.8238 0.1429 0.4439 0.021 Uiso 1 1 calc R . .
N3 N 0.86502(12) 0.51751(10) 0.28011(10) 0.0210(3) Uani 1 1 d . . .
H3A H 0.8335 0.4689 0.2504 0.025 Uiso 1 1 calc R . .
N4 N 0.67003(14) 0.34730(10) 0.00155(10) 0.0256(4) Uani 1 1 d . . .
H4A H 0.6902 0.3510 0.0577 0.031 Uiso 1 1 calc R . .
N5 N 0.71559(13) 0.60546(11) 0.72967(10) 0.0244(4) Uani 1 1 d . . .
N6 N -0.15458(12) 0.90276(11) 0.79201(10) 0.0218(3) Uani 1 1 d . . .
C1 C 0.67597(15) 0.50003(12) 0.02707(12) 0.0202(4) Uani 1 1 d . . .
C2 C 0.61156(16) 0.56466(12) 0.00994(12) 0.0230(4) Uani 1 1 d . . .
H2B H 0.5580 0.5587 -0.0418 0.028 Uiso 1 1 calc R . .
C3 C 0.62532(16) 0.63746(13) 0.06796(13) 0.0255(4) Uani 1 1 d . . .
H3B H 0.5814 0.6817 0.0556 0.031 Uiso 1 1 calc R . .
C4 C 0.70223(16) 0.64682(12) 0.14388(12) 0.0233(4) Uani 1 1 d . . .
H4B H 0.7113 0.6974 0.1833 0.028 Uiso 1 1 calc R . .
C5 C 0.76616(15) 0.58236(12) 0.16241(12) 0.0199(4) Uani 1 1 d . . .
C6 C 0.75355(15) 0.51024(12) 0.10285(12) 0.0194(4) Uani 1 1 d . . .
H6A H 0.7990 0.4670 0.1142 0.023 Uiso 1 1 calc R . .
C7 C 0.84402(15) 0.59133(12) 0.24806(12) 0.0208(4) Uani 1 1 d . . .
C8 C 0.93862(16) 0.51554(13) 0.36285(12) 0.0242(4) Uani 1 1 d . . .
H8A H 0.9395 0.5694 0.4004 0.029 Uiso 1 1 calc R . .
H8B H 1.0082 0.5127 0.3546 0.029 Uiso 1 1 calc R . .
C9 C 0.91341(14) 0.44004(12) 0.40637(12) 0.0192(4) Uani 1 1 d . . .
C10 C 0.96066(15) 0.36548(12) 0.40011(12) 0.0201(4) Uani 1 1 d . . .
H10A H 1.0068 0.3606 0.3653 0.024 Uiso 1 1 calc R . .
C11 C 0.94202(14) 0.29783(12) 0.44349(11) 0.0189(4) Uani 1 1 d . . .
H11A H 0.9755 0.2473 0.4378 0.023 Uiso 1 1 calc R . .
C12 C 0.87556(14) 0.30230(11) 0.49491(11) 0.0170(4) Uani 1 1 d . . .
C13 C 0.82617(15) 0.37622(12) 0.49914(12) 0.0223(4) Uani 1 1 d . . .
H13A H 0.7783 0.3804 0.5324 0.027 Uiso 1 1 calc R . .
C14 C 0.84493(15) 0.44408(12) 0.45605(13) 0.0239(4) Uani 1 1 d . . .
H14A H 0.8103 0.4941 0.4606 0.029 Uiso 1 1 calc R . .
C15 C 0.86072(15) 0.23246(12) 0.54850(12) 0.0196(4) Uani 1 1 d . . .
H15A H 0.9217 0.2358 0.5983 0.023 Uiso 1 1 calc R . .
H15B H 0.8003 0.2418 0.5705 0.023 Uiso 1 1 calc R . .
C16 C 0.86306(14) 0.07540(12) 0.53680(12) 0.0181(4) Uani 1 1 d . . .
C17 C 0.83998(14) -0.00620(12) 0.47608(11) 0.0167(4) Uani 1 1 d . . .
C18 C 0.89730(14) -0.07469(12) 0.49640(12) 0.0198(4) Uani 1 1 d . . .
H18A H 0.9479 -0.0708 0.5498 0.024 Uiso 1 1 calc R . .
C19 C 0.88056(15) -0.14838(12) 0.43880(12) 0.0218(4) Uani 1 1 d . . .
H19A H 0.9196 -0.1952 0.4531 0.026 Uiso 1 1 calc R . .
C20 C 0.80815(14) -0.15499(12) 0.36084(12) 0.0194(4) Uani 1 1 d . . .
H20A H 0.7978 -0.2059 0.3217 0.023 Uiso 1 1 calc R . .
C21 C 0.75042(14) -0.08730(11) 0.33956(11) 0.0172(4) Uani 1 1 d . . .
C22 C 0.76537(14) -0.01426(11) 0.39831(11) 0.0165(4) Uani 1 1 d . . .
H22A H 0.7237 0.0312 0.3851 0.020 Uiso 1 1 calc R . .
C23 C 0.67789(14) -0.09476(12) 0.25186(12) 0.0174(4) Uani 1 1 d . . .
C24 C 0.57910(16) -0.02020(13) 0.13838(12) 0.0254(4) Uani 1 1 d . . .
H24A H 0.5086 -0.0192 0.1450 0.031 Uiso 1 1 calc R . .
H24B H 0.5811 -0.0737 0.1014 0.031 Uiso 1 1 calc R . .
C25 C 0.60294(15) 0.05573(12) 0.09517(11) 0.0212(4) Uani 1 1 d . . .
C26 C 0.54069(16) 0.12179(13) 0.08706(12) 0.0242(4) Uani 1 1 d . . .
H26A H 0.4849 0.1208 0.1122 0.029 Uiso 1 1 calc R . .
C27 C 0.55762(16) 0.18937(13) 0.04310(12) 0.0262(4) Uani 1 1 d . . .
H27A H 0.5136 0.2341 0.0387 0.031 Uiso 1 1 calc R . .
C28 C 0.68499(17) 0.06004(13) 0.05967(14) 0.0284(5) Uani 1 1 d . . .
H28A H 0.7301 0.0161 0.0655 0.034 Uiso 1 1 calc R . .
C29 C 0.70197(17) 0.12777(13) 0.01561(14) 0.0297(5) Uani 1 1 d . . .
H29A H 0.7589 0.1296 -0.0081 0.036 Uiso 1 1 calc R . .
C30 C 0.63783(16) 0.19268(12) 0.00542(12) 0.0239(4) Uani 1 1 d . . .
C31 C 0.65188(19) 0.26266(13) -0.04814(13) 0.0298(5) Uani 1 1 d . . .
H31A H 0.7108 0.2527 -0.0719 0.036 Uiso 1 1 calc R . .
H31B H 0.5897 0.2605 -0.0967 0.036 Uiso 1 1 calc R . .
C32 C 0.65735(16) 0.41957(12) -0.03463(12) 0.0224(4) Uani 1 1 d . . .
C33 C 0.28772(14) 0.79687(11) 0.71021(11) 0.0179(4) Uani 1 1 d . . .
C34 C 0.20667(14) 0.77610(12) 0.75054(11) 0.0187(4) Uani 1 1 d . . .
C35 C 0.25949(14) 0.70359(12) 0.78042(11) 0.0189(4) Uani 1 1 d . . .
C36 C 0.34235(15) 0.72635(11) 0.74317(11) 0.0186(4) Uani 1 1 d . . .
C37 C 0.43676(15) 0.69682(12) 0.74161(12) 0.0194(4) Uani 1 1 d . . .
C38 C 0.49654(15) 0.73242(12) 0.69244(12) 0.0220(4) Uani 1 1 d . . .
H38A H 0.4729 0.7782 0.6613 0.026 Uiso 1 1 calc R . .
C39 C 0.58727(15) 0.70286(12) 0.68855(12) 0.0220(4) Uani 1 1 d . . .
H39A H 0.6254 0.7277 0.6542 0.026 Uiso 1 1 calc R . .
C40 C 0.62595(15) 0.63533(12) 0.73521(12) 0.0215(4) Uani 1 1 d . . .
C41 C 0.56748(15) 0.60149(12) 0.78676(12) 0.0215(4) Uani 1 1 d . . .
H41A H 0.5925 0.5577 0.8203 0.026 Uiso 1 1 calc R . .
C42 C 0.47601(15) 0.63076(12) 0.78895(12) 0.0202(4) Uani 1 1 d . . .
H42A H 0.4376 0.6061 0.8232 0.024 Uiso 1 1 calc R . .
C43 C 0.77601(15) 0.64365(14) 0.67867(13) 0.0263(4) Uani 1 1 d . . .
H43A H 0.8453 0.6235 0.6938 0.032 Uiso 1 1 calc R . .
H43B H 0.7842 0.7067 0.6940 0.032 Uiso 1 1 calc R . .
C44 C 0.73029(14) 0.62327(12) 0.58341(12) 0.0207(4) Uani 1 1 d . . .
C45 C 0.76302(15) 0.67482(12) 0.53004(12) 0.0229(4) Uani 1 1 d . . .
H45A H 0.8139 0.7217 0.5541 0.027 Uiso 1 1 calc R . .
C46 C 0.72316(16) 0.65924(13) 0.44287(13) 0.0253(4) Uani 1 1 d . . .
H46A H 0.7474 0.6952 0.4075 0.030 Uiso 1 1 calc R . .
C47 C 0.64801(15) 0.59180(13) 0.40543(13) 0.0244(4) Uani 1 1 d . . .
C48 C 0.61576(15) 0.54013(13) 0.45881(13) 0.0263(4) Uani 1 1 d . . .
H48A H 0.5648 0.4933 0.4347 0.032 Uiso 1 1 calc R . .
C49 C 0.65632(15) 0.55528(13) 0.54654(13) 0.0248(4) Uani 1 1 d . . .
H49A H 0.6332 0.5187 0.5819 0.030 Uiso 1 1 calc R . .
C50 C 0.60637(18) 0.57573(16) 0.31012(14) 0.0362(5) Uani 1 1 d . . .
H50A H 0.5545 0.5261 0.2946 0.054 Uiso 1 1 calc R . .
H50B H 0.6624 0.5642 0.2841 0.054 Uiso 1 1 calc R . .
H50C H 0.5750 0.6264 0.2892 0.054 Uiso 1 1 calc R . .
C51 C 0.76200(16) 0.53781(13) 0.77732(13) 0.0257(4) Uani 1 1 d . . .
H51A H 0.7916 0.4996 0.7400 0.031 Uiso 1 1 calc R . .
H51B H 0.7079 0.5030 0.7933 0.031 Uiso 1 1 calc R . .
C52 C 0.84499(15) 0.57332(13) 0.85720(13) 0.0252(4) Uani 1 1 d . . .
C53 C 0.9440(2) 0.5532(2) 0.87000(17) 0.0612(9) Uani 1 1 d . . .
H53A H 0.9620 0.5170 0.8270 0.073 Uiso 1 1 calc R . .
C54 C 1.0178(2) 0.5849(3) 0.94460(19) 0.0859(14) Uani 1 1 d . . .
H54A H 1.0860 0.5696 0.9521 0.103 Uiso 1 1 calc R . .
C55 C 0.99579(18) 0.6377(2) 1.00805(16) 0.0477(7) Uani 1 1 d . . .
C56 C 0.89690(16) 0.65881(13) 0.99500(14) 0.0295(5) Uani 1 1 d . . .
H56A H 0.8793 0.6957 1.0377 0.035 Uiso 1 1 calc R . .
C57 C 0.82274(16) 0.62721(13) 0.92075(14) 0.0265(4) Uani 1 1 d . . .
H57A H 0.7548 0.6429 0.9131 0.032 Uiso 1 1 calc R . .
C58 C 1.0763(2) 0.6733(3) 1.0898(2) 0.0797(12) Uani 1 1 d . . .
H58A H 1.1422 0.6519 1.0887 0.120 Uiso 1 1 calc R . .
H58B H 1.0555 0.6551 1.1389 0.120 Uiso 1 1 calc R . .
H58C H 1.0836 0.7362 1.0948 0.120 Uiso 1 1 calc R . .
C59 C 0.11670(14) 0.80940(12) 0.75993(11) 0.0190(4) Uani 1 1 d . . .
C60 C 0.08013(15) 0.88232(12) 0.72329(12) 0.0199(4) Uani 1 1 d . . .
H60A H 0.1187 0.9111 0.6916 0.024 Uiso 1 1 calc R . .
C61 C -0.00875(15) 0.91277(12) 0.73193(11) 0.0198(4) Uani 1 1 d . . .
H61A H -0.0317 0.9615 0.7055 0.024 Uiso 1 1 calc R . .
C62 C -0.06739(14) 0.87246(12) 0.77994(11) 0.0194(4) Uani 1 1 d . . .
C63 C -0.03110(15) 0.79850(12) 0.81654(12) 0.0209(4) Uani 1 1 d . . .
H63A H -0.0692 0.7696 0.8484 0.025 Uiso 1 1 calc R . .
C64 C 0.05724(15) 0.76874(12) 0.80648(12) 0.0211(4) Uani 1 1 d . . .
H64A H 0.0796 0.7191 0.8315 0.025 Uiso 1 1 calc R . .
C65 C -0.19677(15) 0.97897(12) 0.75819(12) 0.0219(4) Uani 1 1 d . . .
H65A H -0.1461 1.0097 0.7348 0.026 Uiso 1 1 calc R . .
H65B H -0.2090 1.0181 0.8053 0.026 Uiso 1 1 calc R . .
C66 C -0.29626(14) 0.95602(12) 0.68871(12) 0.0192(4) Uani 1 1 d . . .
C67 C -0.38590(15) 0.98831(13) 0.69688(12) 0.0233(4) Uani 1 1 d . . .
H67A H -0.3848 1.0265 0.7463 0.028 Uiso 1 1 calc R . .
C68 C -0.47730(15) 0.96566(13) 0.63389(13) 0.0245(4) Uani 1 1 d . . .
H68A H -0.5380 0.9890 0.6405 0.029 Uiso 1 1 calc R . .
C69 C -0.48190(15) 0.90965(12) 0.56150(12) 0.0218(4) Uani 1 1 d . . .
C70 C -0.39132(16) 0.87802(13) 0.55322(12) 0.0232(4) Uani 1 1 d . . .
H70A H -0.3923 0.8399 0.5039 0.028 Uiso 1 1 calc R . .
C71 C -0.29969(15) 0.90128(13) 0.61584(12) 0.0221(4) Uani 1 1 d . . .
H71A H -0.2385 0.8794 0.6087 0.026 Uiso 1 1 calc R . .
C72 C -0.58191(16) 0.88287(14) 0.49507(13) 0.0292(5) Uani 1 1 d . . .
H72A H -0.6368 0.9117 0.5119 0.044 Uiso 1 1 calc R . .
H72B H -0.5977 0.8206 0.4901 0.044 Uiso 1 1 calc R . .
H72C H -0.5767 0.8989 0.4398 0.044 Uiso 1 1 calc R . .
C73 C -0.21802(15) 0.85679(13) 0.83617(12) 0.0237(4) Uani 1 1 d . . .
H73A H -0.2231 0.7947 0.8160 0.028 Uiso 1 1 calc R . .
H73B H -0.2882 0.8751 0.8193 0.028 Uiso 1 1 calc R . .
C74 C -0.18057(15) 0.86920(12) 0.93262(12) 0.0206(4) Uani 1 1 d . . .
C75 C -0.08204(16) 0.90207(13) 0.97720(12) 0.0258(4) Uani 1 1 d . . .
H75A H -0.0369 0.9252 0.9476 0.031 Uiso 1 1 calc R . .
C76 C -0.04849(17) 0.90152(14) 1.06492(13) 0.0290(5) Uani 1 1 d . . .
H76A H 0.0199 0.9239 1.0946 0.035 Uiso 1 1 calc R . .
C77 C -0.11254(17) 0.86914(12) 1.11013(13) 0.0259(4) Uani 1 1 d . . .
C78 C -0.21298(16) 0.84013(12) 1.06546(13) 0.0248(4) Uani 1 1 d . . .
H78A H -0.2595 0.8203 1.0955 0.030 Uiso 1 1 calc R . .
C79 C -0.24622(15) 0.83967(12) 0.97817(13) 0.0225(4) Uani 1 1 d . . .
H79A H -0.3152 0.8188 0.9487 0.027 Uiso 1 1 calc R . .
C80 C -0.07329(19) 0.86269(15) 1.20410(13) 0.0356(5) Uani 1 1 d . . .
H80A H -0.0011 0.8862 1.2244 0.053 Uiso 1 1 calc R . .
H80B H -0.0793 0.8023 1.2137 0.053 Uiso 1 1 calc R . .
H80C H -0.1139 0.8953 1.2355 0.053 Uiso 1 1 calc R . .
C83 C 0.36730(18) 0.71328(14) 0.27664(14) 0.0341(5) Uani 1 1 d . . .
H83A H 0.3507 0.6698 0.2245 0.041 Uiso 1 1 calc R . .
Cl1 Cl 0.48078(5) 0.77543(4) 0.28118(4) 0.03845(14) Uani 1 1 d . . .
Cl2 Cl 0.38195(5) 0.65882(4) 0.36725(4) 0.04060(15) Uani 1 1 d . . .
Cl3 Cl 0.26511(5) 0.77768(4) 0.26864(4) 0.04173(15) Uani 1 1 d . . .

loop_
_atom_site_aniso_label
_atom_site_aniso_U_11
_atom_site_aniso_U_22
_atom_site_aniso_U_33
_atom_site_aniso_U_23
_atom_site_aniso_U_13
_atom_site_aniso_U_12
O1 0.0244(7) 0.0166(7) 0.0205(7) 0.0062(5) 0.0044(6) 0.0021(5)
O2 0.0294(8) 0.0187(7) 0.0201(7) 0.0071(6) 0.0015(6) -0.0017(6)
O3 0.0423(9) 0.0157(7) 0.0265(7) 0.0017(6) 0.0008(7) 0.0005(6)
O4 0.0450(9) 0.0221(7) 0.0168(7) 0.0046(6) 0.0074(6) 0.0023(6)
O5 0.0265(7) 0.0147(7) 0.0219(7) -0.0007(5) 0.0045(6) 0.0009(5)
O6 0.0280(8) 0.0237(7) 0.0161(7) 0.0054(5) 0.0008(6) 0.0003(6)
N1 0.0277(9) 0.0136(8) 0.0172(8) 0.0017(6) -0.0015(7) -0.0010(7)
N2 0.0222(8) 0.0160(8) 0.0138(7) 0.0018(6) 0.0027(6) 0.0009(6)
N3 0.0258(9) 0.0153(8) 0.0185(8) 0.0034(6) 0.0002(7) 0.0004(7)
N4 0.0443(11) 0.0153(8) 0.0152(8) 0.0020(6) 0.0052(7) 0.0006(7)
N5 0.0215(9) 0.0318(10) 0.0228(8) 0.0091(7) 0.0079(7) 0.0061(7)
N6 0.0191(8) 0.0273(9) 0.0192(8) 0.0066(7) 0.0045(7) 0.0006(7)
C1 0.0272(10) 0.0174(9) 0.0183(9) 0.0054(7) 0.0095(8) 0.0010(8)
C2 0.0275(11) 0.0230(10) 0.0193(9) 0.0074(8) 0.0055(8) 0.0032(8)
C3 0.0325(11) 0.0210(10) 0.0254(10) 0.0078(8) 0.0077(9) 0.0118(9)
C4 0.0341(11) 0.0162(9) 0.0213(10) 0.0037(8) 0.0089(9) 0.0063(8)
C5 0.0251(10) 0.0164(9) 0.0198(9) 0.0052(7) 0.0076(8) 0.0015(8)
C6 0.0264(10) 0.0149(9) 0.0198(9) 0.0065(7) 0.0093(8) 0.0042(8)
C7 0.0257(10) 0.0166(9) 0.0209(9) 0.0032(8) 0.0073(8) 0.0030(8)
C8 0.0252(10) 0.0203(10) 0.0230(10) 0.0060(8) -0.0006(8) -0.0021(8)
C9 0.0192(9) 0.0164(9) 0.0175(9) 0.0023(7) -0.0020(7) -0.0016(7)
C10 0.0202(10) 0.0225(10) 0.0180(9) 0.0033(8) 0.0053(8) 0.0037(8)
C11 0.0192(9) 0.0183(9) 0.0186(9) 0.0028(7) 0.0028(7) 0.0055(7)
C12 0.0159(9) 0.0167(9) 0.0153(9) -0.0001(7) -0.0001(7) -0.0005(7)
C13 0.0215(10) 0.0205(10) 0.0264(10) 0.0012(8) 0.0094(8) 0.0034(8)
C14 0.0239(10) 0.0174(10) 0.0299(11) 0.0029(8) 0.0055(9) 0.0067(8)
C15 0.0234(10) 0.0171(9) 0.0173(9) 0.0005(7) 0.0047(8) 0.0012(8)
C16 0.0160(9) 0.0202(9) 0.0186(9) 0.0045(7) 0.0048(7) 0.0009(7)
C17 0.0163(9) 0.0170(9) 0.0183(9) 0.0053(7) 0.0063(7) 0.0002(7)
C18 0.0185(9) 0.0219(10) 0.0195(9) 0.0080(8) 0.0036(8) 0.0020(8)
C19 0.0213(10) 0.0192(10) 0.0267(10) 0.0083(8) 0.0070(8) 0.0050(8)
C20 0.0231(10) 0.0148(9) 0.0220(9) 0.0030(7) 0.0086(8) 0.0020(7)
C21 0.0174(9) 0.0160(9) 0.0188(9) 0.0043(7) 0.0058(7) 0.0001(7)
C22 0.0163(9) 0.0158(9) 0.0184(9) 0.0061(7) 0.0044(7) 0.0025(7)
C23 0.0180(9) 0.0165(9) 0.0197(9) 0.0036(7) 0.0082(7) 0.0012(7)
C24 0.0302(11) 0.0192(10) 0.0213(10) 0.0053(8) -0.0029(8) -0.0018(8)
C25 0.0276(11) 0.0158(9) 0.0139(9) 0.0009(7) -0.0036(8) -0.0026(8)
C26 0.0257(11) 0.0241(10) 0.0209(10) 0.0046(8) 0.0025(8) 0.0029(8)
C27 0.0334(12) 0.0208(10) 0.0233(10) 0.0064(8) 0.0028(9) 0.0087(9)
C28 0.0355(12) 0.0182(10) 0.0328(11) 0.0058(9) 0.0089(10) 0.0089(9)
C29 0.0372(13) 0.0231(11) 0.0316(11) 0.0036(9) 0.0142(10) 0.0033(9)
C30 0.0379(12) 0.0153(9) 0.0155(9) 0.0004(7) 0.0032(8) -0.0007(8)
C31 0.0517(14) 0.0185(10) 0.0188(10) 0.0014(8) 0.0098(10) 0.0022(9)
C32 0.0286(11) 0.0198(10) 0.0196(10) 0.0041(8) 0.0076(8) 0.0015(8)
C33 0.0203(10) 0.0149(9) 0.0154(9) 0.0003(7) 0.0003(7) 0.0005(7)
C34 0.0220(10) 0.0162(9) 0.0145(9) 0.0016(7) -0.0004(7) -0.0007(7)
C35 0.0212(10) 0.0161(9) 0.0152(9) 0.0000(7) -0.0011(7) -0.0009(7)
C36 0.0227(10) 0.0141(9) 0.0152(9) 0.0012(7) -0.0006(7) -0.0012(7)
C37 0.0219(10) 0.0166(9) 0.0182(9) 0.0024(7) 0.0027(8) 0.0023(7)
C38 0.0295(11) 0.0163(9) 0.0183(9) 0.0053(7) 0.0023(8) 0.0014(8)
C39 0.0260(10) 0.0204(10) 0.0205(9) 0.0058(8) 0.0070(8) -0.0001(8)
C40 0.0219(10) 0.0219(10) 0.0190(9) 0.0023(8) 0.0032(8) 0.0007(8)
C41 0.0243(10) 0.0207(10) 0.0199(9) 0.0082(8) 0.0044(8) 0.0035(8)
C42 0.0228(10) 0.0194(9) 0.0189(9) 0.0055(8) 0.0056(8) 0.0021(8)
C43 0.0198(10) 0.0343(12) 0.0257(10) 0.0070(9) 0.0069(8) 0.0009(9)
C44 0.0192(10) 0.0206(10) 0.0243(10) 0.0033(8) 0.0082(8) 0.0054(8)
C45 0.0236(10) 0.0177(10) 0.0270(10) 0.0014(8) 0.0076(8) -0.0011(8)
C46 0.0294(11) 0.0213(10) 0.0273(10) 0.0057(8) 0.0109(9) 0.0007(8)
C47 0.0241(10) 0.0246(10) 0.0259(10) 0.0002(8) 0.0097(8) 0.0055(8)
C48 0.0220(10) 0.0212(10) 0.0346(11) -0.0037(9) 0.0096(9) -0.0028(8)
C49 0.0240(10) 0.0218(10) 0.0315(11) 0.0061(8) 0.0118(9) 0.0005(8)
C50 0.0348(13) 0.0421(14) 0.0285(12) -0.0070(10) 0.0085(10) -0.0007(10)
C51 0.0269(11) 0.0253(11) 0.0280(11) 0.0057(9) 0.0104(9) 0.0087(9)
C52 0.0234(10) 0.0298(11) 0.0266(10) 0.0113(9) 0.0102(8) 0.0070(8)
C53 0.0362(15) 0.117(3) 0.0324(14) -0.0042(15) 0.0094(12) 0.0404(16)
C54 0.0248(14) 0.184(4) 0.0430(17) -0.015(2) 0.0020(13) 0.042(2)
C55 0.0244(12) 0.081(2) 0.0346(13) 0.0063(13) 0.0027(10) 0.0060(12)
C56 0.0300(12) 0.0236(11) 0.0337(12) 0.0037(9) 0.0065(9) 0.0028(9)
C57 0.0209(10) 0.0236(11) 0.0354(11) 0.0046(9) 0.0067(9) 0.0075(8)
C58 0.0316(16) 0.144(4) 0.0484(18) -0.012(2) -0.0066(13) 0.0063(19)
C59 0.0209(10) 0.0186(9) 0.0153(9) 0.0016(7) 0.0017(7) 0.0000(7)
C60 0.0228(10) 0.0191(9) 0.0174(9) 0.0043(7) 0.0048(8) -0.0013(8)
C61 0.0237(10) 0.0183(9) 0.0168(9) 0.0038(7) 0.0040(8) 0.0011(8)
C62 0.0183(9) 0.0224(10) 0.0144(9) 0.0008(7) 0.0006(7) -0.0021(8)
C63 0.0225(10) 0.0215(10) 0.0183(9) 0.0054(8) 0.0048(8) -0.0029(8)
C64 0.0262(10) 0.0185(9) 0.0163(9) 0.0041(7) 0.0018(8) -0.0011(8)
C65 0.0204(10) 0.0227(10) 0.0218(10) 0.0020(8) 0.0044(8) 0.0023(8)
C66 0.0197(10) 0.0187(9) 0.0193(9) 0.0045(7) 0.0048(8) 0.0001(7)
C67 0.0247(10) 0.0232(10) 0.0217(10) -0.0012(8) 0.0075(8) 0.0014(8)
C68 0.0178(10) 0.0274(11) 0.0291(11) 0.0032(9) 0.0075(8) 0.0034(8)
C69 0.0219(10) 0.0214(10) 0.0215(10) 0.0064(8) 0.0043(8) -0.0017(8)
C70 0.0308(11) 0.0210(10) 0.0178(9) 0.0011(8) 0.0075(8) 0.0016(8)
C71 0.0214(10) 0.0249(10) 0.0221(10) 0.0054(8) 0.0076(8) 0.0071(8)
C72 0.0238(11) 0.0344(12) 0.0251(10) 0.0043(9) 0.0007(9) -0.0036(9)
C73 0.0180(10) 0.0304(11) 0.0228(10) 0.0065(8) 0.0052(8) -0.0011(8)
C74 0.0243(10) 0.0181(9) 0.0209(9) 0.0034(8) 0.0081(8) 0.0038(8)
C75 0.0294(11) 0.0263(11) 0.0215(10) 0.0017(8) 0.0095(9) -0.0069(9)
C76 0.0322(12) 0.0287(11) 0.0219(10) -0.0005(8) 0.0046(9) -0.0097(9)
C77 0.0390(12) 0.0168(10) 0.0218(10) -0.0010(8) 0.0103(9) -0.0009(9)
C78 0.0319(11) 0.0194(10) 0.0281(10) 0.0041(8) 0.0162(9) 0.0034(8)
C79 0.0207(10) 0.0198(10) 0.0293(10) 0.0045(8) 0.0095(8) 0.0051(8)
C80 0.0512(15) 0.0316(12) 0.0221(11) 0.0008(9) 0.0114(10) -0.0115(11)
C83 0.0435(14) 0.0310(12) 0.0281(11) -0.0038(9) 0.0167(10) -0.0094(10)
Cl1 0.0382(3) 0.0374(3) 0.0425(3) 0.0050(3) 0.0183(3) -0.0061(2)
Cl2 0.0554(4) 0.0333(3) 0.0419(3) 0.0093(2) 0.0270(3) 0.0037(3)
Cl3 0.0348(3) 0.0554(4) 0.0321(3) 0.0059(3) 0.0051(2) -0.0010(3)

loop_
_atom_type_symbol
_atom_type_description
_atom_type_scat_dispersion_real
_atom_type_scat_dispersion_imag
_atom_type_scat_source
C C 0.0033 0.0016 'International Tables Vol C Tables 4.2.6.8 and 6.1.1.4'
H H 0.0000 0.0000 'International Tables Vol C Tables 4.2.6.8 and 6.1.1.4'
N N 0.0061 0.0033 'International Tables Vol C Tables 4.2.6.8 and 6.1.1.4'
O O 0.0106 0.0060 'International Tables Vol C Tables 4.2.6.8 and 6.1.1.4'
Cl Cl 0.1484 0.1585 'International Tables Vol C Tables 4.2.6.8 and 6.1.1.4'

loop_
_geom_angle_atom_site_label_1
_geom_angle_atom_site_label_2
_geom_angle_atom_site_label_3
_geom_angle
_geom_angle_site_symmetry_1
_geom_angle_site_symmetry_3
_geom_angle_publ_flag
C23 N1 C24 121.68(16) . . ?
C23 N1 H1A 119.2 . . ?
C24 N1 H1A 119.2 . . ?
C16 N2 C15 123.28(15) . . ?
C16 N2 H2A 118.4 . . ?
C15 N2 H2A 118.4 . . ?
C7 N3 C8 121.91(16) . . ?
C7 N3 H3A 119.0 . . ?
C8 N3 H3A 119.0 . . ?
C32 N4 C31 122.75(16) . . ?
C32 N4 H4A 118.6 . . ?
C31 N4 H4A 118.6 . . ?
C40 N5 C43 120.93(16) . . ?
C40 N5 C51 123.71(16) . . ?
C43 N5 C51 115.25(16) . . ?
C62 N6 C73 121.28(16) . . ?
C62 N6 C65 124.25(15) . . ?
C73 N6 C65 114.35(16) . . ?
C6 C1 C2 118.95(18) . . ?
C6 C1 C32 121.47(17) . . ?
C2 C1 C32 119.53(17) . . ?
C3 C2 C1 120.04(18) . . ?
C3 C2 H2B 120.0 . . ?
C1 C2 H2B 120.0 . . ?
C2 C3 C4 120.70(18) . . ?
C2 C3 H3B 119.7 . . ?
C4 C3 H3B 119.7 . . ?
C3 C4 C5 119.93(18) . . ?
C3 C4 H4B 120.0 . . ?
C5 C4 H4B 120.0 . . ?
C4 C5 C6 119.08(18) . . ?
C4 C5 C7 118.78(17) . . ?
C6 C5 C7 122.09(17) . . ?
C1 C6 C5 121.26(18) . . ?
C1 C6 H6A 119.4 . . ?
C5 C6 H6A 119.4 . . ?
O3 C7 N3 123.01(18) . . ?
O3 C7 C5 121.61(17) . . ?
N3 C7 C5 115.32(16) . . ?
N3 C8 C9 112.41(15) . . ?
N3 C8 H8A 109.1 . . ?
C9 C8 H8A 109.1 . . ?
N3 C8 H8B 109.1 . . ?
C9 C8 H8B 109.1 . . ?
H8A C8 H8B 107.9 . . ?
C10 C9 C14 117.74(17) . . ?
C10 C9 C8 120.98(18) . . ?
C14 C9 C8 121.24(18) . . ?
C9 C10 C11 121.28(18) . . ?
C9 C10 H10A 119.4 . . ?
C11 C10 H10A 119.4 . . ?
C12 C11 C10 121.24(18) . . ?
C12 C11 H11A 119.4 . . ?
C10 C11 H11A 119.4 . . ?
C11 C12 C13 117.29(17) . . ?
C11 C12 C15 122.15(17) . . ?
C13 C12 C15 120.47(17) . . ?
C14 C13 C12 121.55(18) . . ?
C14 C13 H13A 119.2 . . ?
C12 C13 H13A 119.2 . . ?
C13 C14 C9 120.85(18) . . ?
C13 C14 H14A 119.6 . . ?
C9 C14 H14A 119.6 . . ?
N2 C15 C12 112.08(15) . . ?
N2 C15 H15A 109.2 . . ?
C12 C15 H15A 109.2 . . ?
N2 C15 H15B 109.2 . . ?
C12 C15 H15B 109.2 . . ?
H15A C15 H15B 107.9 . . ?
O6 C16 N2 123.17(17) . . ?
O6 C16 C17 121.50(17) . . ?
N2 C16 C17 115.23(15) . . ?
C22 C17 C18 118.82(17) . . ?
C22 C17 C16 121.79(16) . . ?
C18 C17 C16 119.34(16) . . ?
C19 C18 C17 119.81(17) . . ?
C19 C18 H18A 120.1 . . ?
C17 C18 H18A 120.1 . . ?
C20 C19 C18 120.97(18) . . ?
C20 C19 H19A 119.5 . . ?
C18 C19 H19A 119.5 . . ?
C19 C20 C21 119.96(18) . . ?
C19 C20 H20A 120.0 . . ?
C21 C20 H20A 120.0 . . ?
C20 C21 C22 119.03(17) . . ?
C20 C21 C23 118.17(16) . . ?
C22 C21 C23 122.73(16) . . ?
C21 C22 C17 121.35(17) . . ?
C21 C22 H22A 119.3 . . ?
C17 C22 H22A 119.3 . . ?
O5 C23 N1 122.16(17) . . ?
O5 C23 C21 121.05(16) . . ?
N1 C23 C21 116.72(16) . . ?
N1 C24 C25 112.79(16) . . ?
N1 C24 H24A 109.0 . . ?
C25 C24 H24A 109.0 . . ?
N1 C24 H24B 109.0 . . ?
C25 C24 H24B 109.0 . . ?
H24A C24 H24B 107.8 . . ?
C26 C25 C28 117.90(18) . . ?
C26 C25 C24 120.61(19) . . ?
C28 C25 C24 121.45(18) . . ?
C25 C26 C27 121.5(2) . . ?
C25 C26 H26A 119.3 . . ?
C27 C26 H26A 119.3 . . ?
C26 C27 C30 120.80(19) . . ?
C26 C27 H27A 119.6 . . ?
C30 C27 H27A 119.6 . . ?
C25 C28 C29 120.63(19) . . ?
C25 C28 H28A 119.7 . . ?
C29 C28 H28A 119.7 . . ?
C30 C29 C28 121.4(2) . . ?
C30 C29 H29A 119.3 . . ?
C28 C29 H29A 119.3 . . ?
C29 C30 C27 117.74(18) . . ?
C29 C30 C31 121.2(2) . . ?
C27 C30 C31 121.00(19) . . ?
N4 C31 C30 111.80(16) . . ?
N4 C31 H31A 109.3 . . ?
C30 C31 H31A 109.3 . . ?
N4 C31 H31B 109.3 . . ?
C30 C31 H31B 109.3 . . ?
H31A C31 H31B 107.9 . . ?
O4 C32 N4 123.02(18) . . ?
O4 C32 C1 122.05(17) . . ?
N4 C32 C1 114.90(16) . . ?
O1 C33 C36 133.70(18) . . ?
O1 C33 C34 135.15(18) . . ?
C36 C33 C34 91.14(15) . . ?
C59 C34 C35 133.72(17) . . ?
C59 C34 C33 137.65(17) . . ?
C35 C34 C33 88.62(15) . . ?
O2 C35 C34 134.13(18) . . ?
O2 C35 C36 134.52(18) . . ?
C34 C35 C36 91.34(15) . . ?
C37 C36 C33 134.53(17) . . ?
C37 C36 C35 136.61(17) . . ?
C33 C36 C35 88.81(15) . . ?
C36 C37 C38 120.88(17) . . ?
C36 C37 C42 121.61(17) . . ?
C38 C37 C42 117.52(17) . . ?
C39 C38 C37 121.54(17) . . ?
C39 C38 H38A 119.2 . . ?
C37 C38 H38A 119.2 . . ?
C38 C39 C40 120.87(17) . . ?
C38 C39 H39A 119.6 . . ?
C40 C39 H39A 119.6 . . ?
N5 C40 C41 122.14(17) . . ?
N5 C40 C39 120.31(17) . . ?
C41 C40 C39 117.54(18) . . ?
C42 C41 C40 120.91(17) . . ?
C42 C41 H41A 119.5 . . ?
C40 C41 H41A 119.5 . . ?
C41 C42 C37 121.57(17) . . ?
C41 C42 H42A 119.2 . . ?
C37 C42 H42A 119.2 . . ?
N5 C43 C44 114.36(17) . . ?
N5 C43 H43A 108.7 . . ?
C44 C43 H43A 108.7 . . ?
N5 C43 H43B 108.7 . . ?
C44 C43 H43B 108.7 . . ?
H43A C43 H43B 107.6 . . ?
C45 C44 C49 118.25(18) . . ?
C45 C44 C43 118.80(17) . . ?
C49 C44 C43 122.95(18) . . ?
C46 C45 C44 120.98(18) . . ?
C46 C45 H45A 119.5 . . ?
C44 C45 H45A 119.5 . . ?
C45 C46 C47 121.13(19) . . ?
C45 C46 H46A 119.4 . . ?
C47 C46 H46A 119.4 . . ?
C48 C47 C46 117.80(19) . . ?
C48 C47 C50 122.09(19) . . ?
C46 C47 C50 120.09(19) . . ?
C49 C48 C47 121.18(19) . . ?
C49 C48 H48A 119.4 . . ?
C47 C48 H48A 119.4 . . ?
C48 C49 C44 120.65(19) . . ?
C48 C49 H49A 119.7 . . ?
C44 C49 H49A 119.7 . . ?
C47 C50 H50A 109.5 . . ?
C47 C50 H50B 109.5 . . ?
H50A C50 H50B 109.5 . . ?
C47 C50 H50C 109.5 . . ?
H50A C50 H50C 109.5 . . ?
H50B C50 H50C 109.5 . . ?
N5 C51 C52 112.35(17) . . ?
N5 C51 H51A 109.1 . . ?
C52 C51 H51A 109.1 . . ?
N5 C51 H51B 109.1 . . ?
C52 C51 H51B 109.1 . . ?
H51A C51 H51B 107.9 . . ?
C53 C52 C57 117.6(2) . . ?
C53 C52 C51 121.9(2) . . ?
C57 C52 C51 120.51(18) . . ?
C52 C53 C54 120.7(2) . . ?
C52 C53 H53A 119.6 . . ?
C54 C53 H53A 119.6 . . ?
C55 C54 C53 121.8(2) . . ?
C55 C54 H54A 119.1 . . ?
C53 C54 H54A 119.1 . . ?
C54 C55 C56 117.6(2) . . ?
C54 C55 C58 122.3(2) . . ?
C56 C55 C58 120.1(3) . . ?
C55 C56 C57 120.8(2) . . ?
C55 C56 H56A 119.6 . . ?
C57 C56 H56A 119.6 . . ?
C56 C57 C52 121.41(19) . . ?
C56 C57 H57A 119.3 . . ?
C52 C57 H57A 119.3 . . ?
C55 C58 H58A 109.5 . . ?
C55 C58 H58B 109.5 . . ?
H58A C58 H58B 109.5 . . ?
C55 C58 H58C 109.5 . . ?
H58A C58 H58C 109.5 . . ?
H58B C58 H58C 109.5 . . ?
C34 C59 C64 119.90(17) . . ?
C34 C59 C60 122.96(17) . . ?
C64 C59 C60 117.13(17) . . ?
C61 C60 C59 121.99(17) . . ?
C61 C60 H60A 119.0 . . ?
C59 C60 H60A 119.0 . . ?
C60 C61 C62 120.65(17) . . ?
C60 C61 H61A 119.7 . . ?
C62 C61 H61A 119.7 . . ?
N6 C62 C61 122.12(17) . . ?
N6 C62 C63 120.36(16) . . ?
C61 C62 C63 117.52(17) . . ?
C64 C63 C62 120.87(17) . . ?
C64 C63 H63A 119.6 . . ?
C62 C63 H63A 119.6 . . ?
C63 C64 C59 121.83(17) . . ?
C63 C64 H64A 119.1 . . ?
C59 C64 H64A 119.1 . . ?
N6 C65 C66 111.68(16) . . ?
N6 C65 H65A 109.3 . . ?
C66 C65 H65A 109.3 . . ?
N6 C65 H65B 109.3 . . ?
C66 C65 H65B 109.3 . . ?
H65A C65 H65B 107.9 . . ?
C67 C66 C71 118.52(18) . . ?
C67 C66 C65 120.92(17) . . ?
C71 C66 C65 120.56(17) . . ?
C66 C67 C68 120.71(18) . . ?
C66 C67 H67A 119.6 . . ?
C68 C67 H67A 119.6 . . ?
C69 C68 C67 121.19(19) . . ?
C69 C68 H68A 119.4 . . ?
C67 C68 H68A 119.4 . . ?
C68 C69 C70 117.85(18) . . ?
C68 C69 C72 120.90(18) . . ?
C70 C69 C72 121.24(18) . . ?
C71 C70 C69 120.97(18) . . ?
C71 C70 H70A 119.5 . . ?
C69 C70 H70A 119.5 . . ?
C66 C71 C70 120.74(18) . . ?
C66 C71 H71A 119.6 . . ?
C70 C71 H71A 119.6 . . ?
C69 C72 H72A 109.5 . . ?
C69 C72 H72B 109.5 . . ?
H72A C72 H72B 109.5 . . ?
C69 C72 H72C 109.5 . . ?
H72A C72 H72C 109.5 . . ?
H72B C72 H72C 109.5 . . ?
N6 C73 C74 115.70(16) . . ?
N6 C73 H73A 108.4 . . ?
C74 C73 H73A 108.4 . . ?
N6 C73 H73B 108.4 . . ?
C74 C73 H73B 108.4 . . ?
H73A C73 H73B 107.4 . . ?
C75 C74 C79 118.42(18) . . ?
C75 C74 C73 123.31(17) . . ?
C79 C74 C73 118.06(17) . . ?
C74 C75 C76 120.39(18) . . ?
C74 C75 H75A 119.8 . . ?
C76 C75 H75A 119.8 . . ?
C77 C76 C75 121.3(2) . . ?
C77 C76 H76A 119.3 . . ?
C75 C76 H76A 119.3 . . ?
C76 C77 C78 117.89(18) . . ?
C76 C77 C80 121.0(2) . . ?
C78 C77 C80 121.11(19) . . ?
C79 C78 C77 120.89(18) . . ?
C79 C78 H78A 119.6 . . ?
C77 C78 H78A 119.6 . . ?
C78 C79 C74 120.96(19) . . ?
C78 C79 H79A 119.5 . . ?
C74 C79 H79A 119.5 . . ?
C77 C80 H80A 109.5 . . ?
C77 C80 H80B 109.5 . . ?
H80A C80 H80B 109.5 . . ?
C77 C80 H80C 109.5 . . ?
H80A C80 H80C 109.5 . . ?
H80B C80 H80C 109.5 . . ?
Cl1 C83 Cl3 110.55(12) . . ?
Cl1 C83 Cl2 110.78(13) . . ?
Cl3 C83 Cl2 110.01(12) . . ?
Cl1 C83 H83A 108.5 . . ?
Cl3 C83 H83A 108.5 . . ?
Cl2 C83 H83A 108.5 . . ?

loop_
_geom_bond_atom_site_label_1
_geom_bond_atom_site_label_2
_geom_bond_distance
_geom_bond_site_symmetry_2
_geom_bond_publ_flag
O1 C33 1.234(2) . ?
O2 C35 1.236(2) . ?
O3 C7 1.224(2) . ?
O4 C32 1.231(2) . ?
O5 C23 1.226(2) . ?
O6 C16 1.224(2) . ?
N1 C23 1.345(2) . ?
N1 C24 1.452(2) . ?
N1 H1A 0.8800 . ?
N2 C16 1.344(2) . ?
N2 C15 1.455(2) . ?
N2 H2A 0.8800 . ?
N3 C7 1.341(2) . ?
N3 C8 1.458(2) . ?
N3 H3A 0.8800 . ?
N4 C32 1.336(2) . ?
N4 C31 1.456(2) . ?
N4 H4A 0.8800 . ?
N5 C40 1.354(3) . ?
N5 C43 1.455(2) . ?
N5 C51 1.464(2) . ?
N6 C62 1.357(2) . ?
N6 C73 1.459(2) . ?
N6 C65 1.462(2) . ?
C1 C6 1.384(3) . ?
C1 C2 1.389(3) . ?
C1 C32 1.497(3) . ?
C2 C3 1.377(3) . ?
C2 H2B 0.9500 . ?
C3 C4 1.381(3) . ?
C3 H3B 0.9500 . ?
C4 C5 1.386(3) . ?
C4 H4B 0.9500 . ?
C5 C6 1.386(3) . ?
C5 C7 1.501(3) . ?
C6 H6A 0.9500 . ?
C8 C9 1.510(3) . ?
C8 H8A 0.9900 . ?
C8 H8B 0.9900 . ?
C9 C10 1.382(3) . ?
C9 C14 1.383(3) . ?
C10 C11 1.383(3) . ?
C10 H10A 0.9500 . ?
C11 C12 1.383(3) . ?
C11 H11A 0.9500 . ?
C12 C13 1.386(3) . ?
C12 C15 1.509(2) . ?
C13 C14 1.383(3) . ?
C13 H13A 0.9500 . ?
C14 H14A 0.9500 . ?
C15 H15A 0.9900 . ?
C15 H15B 0.9900 . ?
C16 C17 1.499(3) . ?
C17 C22 1.388(2) . ?
C17 C18 1.390(3) . ?
C18 C19 1.381(3) . ?
C18 H18A 0.9500 . ?
C19 C20 1.377(3) . ?
C19 H19A 0.9500 . ?
C20 C21 1.385(3) . ?
C20 H20A 0.9500 . ?
C21 C22 1.386(3) . ?
C21 C23 1.497(3) . ?
C22 H22A 0.9500 . ?
C24 C25 1.507(3) . ?
C24 H24A 0.9900 . ?
C24 H24B 0.9900 . ?
C25 C26 1.379(3) . ?
C25 C28 1.383(3) . ?
C26 C27 1.382(3) . ?
C26 H26A 0.9500 . ?
C27 C30 1.382(3) . ?
C27 H27A 0.9500 . ?
C28 C29 1.385(3) . ?
C28 H28A 0.9500 . ?
C29 C30 1.382(3) . ?
C29 H29A 0.9500 . ?
C30 C31 1.508(3) . ?
C31 H31A 0.9900 . ?
C31 H31B 0.9900 . ?
C33 C36 1.449(3) . ?
C33 C34 1.456(3) . ?
C34 C59 1.398(3) . ?
C34 C35 1.449(3) . ?
C35 C36 1.451(3) . ?
C36 C37 1.397(3) . ?
C37 C38 1.409(3) . ?
C37 C42 1.411(3) . ?
C38 C39 1.359(3) . ?
C38 H38A 0.9500 . ?
C39 C40 1.422(3) . ?
C39 H39A 0.9500 . ?
C40 C41 1.416(3) . ?
C41 C42 1.360(3) . ?
C41 H41A 0.9500 . ?
C42 H42A 0.9500 . ?
C43 C44 1.506(3) . ?
C43 H43A 0.9900 . ?
C43 H43B 0.9900 . ?
C44 C45 1.383(3) . ?
C44 C49 1.384(3) . ?
C45 C46 1.372(3) . ?
C45 H45A 0.9500 . ?
C46 C47 1.389(3) . ?
C46 H46A 0.9500 . ?
C47 C48 1.382(3) . ?
C47 C50 1.497(3) . ?
C48 C49 1.381(3) . ?
C48 H48A 0.9500 . ?
C49 H49A 0.9500 . ?
C50 H50A 0.9800 . ?
C50 H50B 0.9800 . ?
C50 H50C 0.9800 . ?
C51 C52 1.507(3) . ?
C51 H51A 0.9900 . ?
C51 H51B 0.9900 . ?
C52 C53 1.367(3) . ?
C52 C57 1.379(3) . ?
C53 C54 1.379(4) . ?
C53 H53A 0.9500 . ?
C54 C55 1.367(4) . ?
C54 H54A 0.9500 . ?
C55 C56 1.371(3) . ?
C55 C58 1.511(4) . ?
C56 C57 1.376(3) . ?
C56 H56A 0.9500 . ?
C57 H57A 0.9500 . ?
C58 H58A 0.9800 . ?
C58 H58B 0.9800 . ?
C58 H58C 0.9800 . ?
C59 C64 1.410(3) . ?
C59 C60 1.410(3) . ?
C60 C61 1.362(3) . ?
C60 H60A 0.9500 . ?
C61 C62 1.417(3) . ?
C61 H61A 0.9500 . ?
C62 C63 1.423(3) . ?
C63 C64 1.358(3) . ?
C63 H63A 0.9500 . ?
C64 H64A 0.9500 . ?
C65 C66 1.511(3) . ?
C65 H65A 0.9900 . ?
C65 H65B 0.9900 . ?
C66 C67 1.381(3) . ?
C66 C71 1.382(3) . ?
C67 C68 1.384(3) . ?
C67 H67A 0.9500 . ?
C68 C69 1.383(3) . ?
C68 H68A 0.9500 . ?
C69 C70 1.389(3) . ?
C69 C72 1.499(3) . ?
C70 C71 1.384(3) . ?
C70 H70A 0.9500 . ?
C71 H71A 0.9500 . ?
C72 H72A 0.9800 . ?
C72 H72B 0.9800 . ?
C72 H72C 0.9800 . ?
C73 C74 1.509(3) . ?
C73 H73A 0.9900 . ?
C73 H73B 0.9900 . ?
C74 C75 1.378(3) . ?
C74 C79 1.386(3) . ?
C75 C76 1.385(3) . ?
C75 H75A 0.9500 . ?
C76 C77 1.382(3) . ?
C76 H76A 0.9500 . ?
C77 C78 1.385(3) . ?
C77 C80 1.502(3) . ?
C78 C79 1.376(3) . ?
C78 H78A 0.9500 . ?
C79 H79A 0.9500 . ?
C80 H80A 0.9800 . ?
C80 H80B 0.9800 . ?
C80 H80C 0.9800 . ?
C83 Cl1 1.746(2) . ?
C83 Cl3 1.758(3) . ?
C83 Cl2 1.759(2) . ?
C83 H83A 1.0000 . ?

loop_
_geom_hbond_atom_site_label_D
_geom_hbond_atom_site_label_H
_geom_hbond_atom_site_label_A
_geom_hbond_distance_DH
_geom_hbond_distance_HA
_geom_hbond_distance_DA
_geom_hbond_angle_DHA
_geom_hbond_site_symmetry_A
N1 H1A O1 0.88 2.13 2.983(2) 163.2 2_666
N2 H2A O1 0.88 2.17 2.944(2) 146.4 2_666
N3 H3A O2 0.88 2.07 2.949(2) 179.4 2_666
N4 H4A O2 0.88 1.95 2.822(2) 169.4 2_666
